data_7114894
loop_
_publ_author_name
'Tanase, Tomoaki'
'Hamaguchi, Makiko'
'Ara Begum, Rowshan'
'Goto, Eri'

_publ_section_title
;
 Cyclic dimerization of tetracyanoethylene promoted on linear triplatinum
 centres leading to novel nitrene-bridged Pt3 complexes
;
_journal_issue 12
_journal_name_full 'Chemical Communications'
_journal_page_first 1072
_journal_paper_doi 10.1039/b101805l
_journal_year 2001
_chemical_formula_moiety '[Pt3dpmp2(tcne2)(XylNC)2](PF6)2.Me2CO '
_chemical_formula_sum 'C97 H82 F12 N10 O P8 Pt3'
_chemical_formula_weight 2464.82
_space_group_IT_number 14
_symmetry_cell_setting monoclinic
_symmetry_Int_Tables_number 14
_symmetry_space_group_name_Hall '-P 2ybc'
_symmetry_space_group_name_H-M 'P 1 21/c 1'
_audit_creation_date 'Thu Feb  8 14:20:03 2001'
_audit_creation_method 'from TEXRAY.INF file'
_cell_angle_alpha 90
_cell_angle_beta 97.90(2)
_cell_angle_gamma 90
_cell_formula_units_Z 4
_cell_length_a 13.872(4)
_cell_length_b 53.16(1)
_cell_length_c 15.130(4)
_cell_measurement_reflns_used 25
_cell_measurement_temperature 155.2
_cell_measurement_theta_max 15.0
_cell_measurement_theta_min 10.0
_cell_volume 11052(5)
_computing_cell_refinement 'Rigaku/AFC Diffractometer Control'
_computing_data_collection 'Rigaku/AFC Diffractometer Control'
_computing_data_reduction teXsan
_computing_molecular_graphics ORTEP-II
_computing_publication_material teXsan
_computing_structure_refinement SHELXL93
_computing_structure_solution DIFDIF
_diffrn_ambient_temperature 155.2
_diffrn_measurement_device_type 'Rigaku AFC7R'
_diffrn_measurement_method \w
_diffrn_orient_matrix_UB_11 0.06139
_diffrn_orient_matrix_UB_12 0.00033
_diffrn_orient_matrix_UB_13 -0.02755
_diffrn_orient_matrix_UB_21 -0.03334
_diffrn_orient_matrix_UB_22 -0.00921
_diffrn_orient_matrix_UB_23 -0.05355
_diffrn_orient_matrix_UB_31 -0.01967
_diffrn_orient_matrix_UB_32 0.01665
_diffrn_orient_matrix_UB_33 -0.02908
_diffrn_radiation_detector 'scintillation counter'
_diffrn_radiation_monochromator graphite
_diffrn_radiation_source 'Rigaku rotating anode'
_diffrn_radiation_type 'Mo K\a'
_diffrn_radiation_wavelength 0.7107
_diffrn_reflns_av_R_equivalents 0.046
_diffrn_reflns_av_sigmaI/netI 0.075
_diffrn_reflns_limit_h_max 14
_diffrn_reflns_limit_h_min 0
_diffrn_reflns_limit_k_max 57
_diffrn_reflns_limit_k_min 0
_diffrn_reflns_limit_l_max 16
_diffrn_reflns_limit_l_min -16
_diffrn_reflns_number 15082
_diffrn_reflns_reduction_process 'Lp corrections applied'
_diffrn_reflns_theta_max 22.51
_diffrn_reflns_theta_min 2.0
_diffrn_standards_decay_% -5.73
_diffrn_standards_interval_count 150
_diffrn_standards_number 3
_exptl_absorpt_coefficient_mu 3.955
_exptl_absorpt_correction_T_max 1.000
_exptl_absorpt_correction_T_min 0.727
_exptl_absorpt_correction_type psi-scan
_exptl_absorpt_process_details '(North, Phillips & Mathews, 1968)'
_exptl_crystal_colour 'pale yellow'
_exptl_crystal_density_diffrn 1.481
_exptl_crystal_density_method 'not measured'
_exptl_crystal_description prism
_exptl_crystal_F_000 4816.00
_exptl_crystal_size_max 0.450
_exptl_crystal_size_mid 0.200
_exptl_crystal_size_min 0.200
_refine_diff_density_max 1.69
_refine_diff_density_min -1.54
_refine_diff_density_rms 0.21
_refine_ls_extinction_coef 0.0003
_refine_ls_extinction_expression Fc^*^=kFc[1+0.001xFc^2^\l^3^/sin(2\q)]^-1/4^
_refine_ls_extinction_method SHELXL
_refine_ls_goodness_of_fit_ref 1.391
_refine_ls_hydrogen_treatment noref
_refine_ls_matrix_type full
_refine_ls_number_parameters 877
_refine_ls_number_reflns 10081
_refine_ls_number_restraints 0
_refine_ls_restrained_S_all 1.391
_refine_ls_R_factor_all 0.1134
_refine_ls_R_factor_gt 0.0685
_refine_ls_shift/su_max 0.5750
_refine_ls_shift/su_mean 0.0130
_refine_ls_structure_factor_coef Fsqd
_refine_ls_weighting_details 'w = 1/[\s^2^(Fo^2^) + (0.0889P)^2^+230.9415P] where P=(Fo^2^+2Fc^2^)/3'
_refine_ls_weighting_scheme calc
_refine_ls_wR_factor_ref 0.2270
_reflns_number_gt 10081
_reflns_number_total 14355
_reflns_threshold_expression >2.0sigma(I)
_cod_data_source_file b101805l.txt
_cod_data_source_block '[Pt3dpmp2(tcne2)(XylNC)2](PF6)2.Me2CO'
_cod_depositor_comments
;
The following automatic conversions were performed:
'_reflns_observed_expression' tag replaced with
'_reflns_threshold_expression' tag as specified in the replacement
file
'cod-tools/trunk/perl-scripts/inputs/replacement_tags.lst'.

'_atom_site_calc_flags'
tag replaced with '_atom_site_calc_flag' tag as specified in the
replacement file
'cod-tools/trunk/perl-scripts/inputs/replacement_tags.lst'.

'_atom_type_scat_imag'
tag replaced with '_atom_type_scat_dispersion_imag' tag as specified
in the replacement file
'cod-tools/trunk/perl-scripts/inputs/replacement_tags.lst'.

Automatic conversion script
Id: cif_correct_tags 3137 2015-03-23 15:08:43Z antanas 
;
_cod_original_cell_volume 11050(4)
_cod_original_sg_symbol_H-M 'P 21/c       '
_cod_original_formula_sum 'C97 H82 F12 N10 O P8 Pt3 '
_cod_database_code 7114894

loop_
_symmetry_equiv_pos_as_xyz
x,y,z
-x,1/2+y,1/2-z
-x,-y,-z
x,1/2-y,1/2+z

loop_
_atom_site_label
_atom_site_type_symbol
_atom_site_fract_x
_atom_site_fract_y
_atom_site_fract_z
_atom_site_U_iso_or_equiv
_atom_site_adp_type
_atom_site_occupancy
_atom_site_calc_flag
_atom_site_refinement_flags
Pt(1) Pt 0.06399(5) 0.17120(1) 0.29884(4) 0.0347(2) Uani 1.00 d .
Pt(2) Pt 0.14162(5) 0.12653(1) 0.27775(4) 0.0326(2) Uani 1.00 d .
Pt(3) Pt 0.09995(5) 0.06725(1) 0.25389(4) 0.0346(2) Uani 1.00 d .
P(1) P 0.0356(4) 0.16292(8) 0.4430(3) 0.042(1) Uani 1.00 d .
P(2) P 0.1786(3) 0.12313(8) 0.4277(3) 0.035(1) Uani 1.00 d .
P(3) P 0.1263(3) 0.06620(7) 0.4100(3) 0.036(1) Uani 1.00 d .
P(4) P 0.1052(3) 0.18308(7) 0.1608(3) 0.037(1) Uani 1.00 d .
P(5) P 0.0761(3) 0.12888(8) 0.1315(3) 0.035(1) Uani 1.00 d .
P(6) P 0.0742(3) 0.07226(8) 0.0982(3) 0.038(1) Uani 1.00 d .
P(11) P 0.5627(5) 0.2420(1) 0.4986(6) 0.089(2) Uani 1.00 d .
P(12) P 0.1039(8) 0.1200(1) 0.7879(5) 0.110(3) Uani 1.00 d .
F(11) F 0.490(2) 0.2530(5) 0.434(2) 0.27(2) Uani 1.00 d .
F(12) F 0.561(1) 0.2677(4) 0.540(2) 0.22(1) Uani 1.00 d .
F(13) F 0.656(1) 0.2493(4) 0.458(2) 0.20(1) Uani 1.00 d .
F(14) F 0.466(2) 0.2344(4) 0.530(2) 0.25(2) Uani 1.00 d .
F(15) F 0.627(3) 0.2292(7) 0.569(2) 0.33(2) Uani 1.00 d .
F(16) F 0.560(1) 0.2164(3) 0.447(2) 0.159(9) Uani 1.00 d .
F(21) F 0.185(1) 0.1395(3) 0.7711(10) 0.124(6) Uani 1.00 d .
F(22) F 0.025(2) 0.1322(3) 0.710(1) 0.150(7) Uani 1.00 d .
F(23) F 0.065(2) 0.1369(4) 0.860(1) 0.177(9) Uani 1.00 d .
F(24) F 0.176(2) 0.1049(4) 0.858(1) 0.162(8) Uani 1.00 d .
F(25) F 0.027(2) 0.0997(3) 0.807(1) 0.164(9) Uani 1.00 d .
F(26) F 0.137(2) 0.1033(3) 0.712(1) 0.135(7) Uani 1.00 d .
O(701) O 0.556(2) 0.1420(4) 0.191(1) 0.04340(7) Uiso 0.50 d P
O(702) O 0.734(4) 0.0915(10) 0.723(3) 0.1512(2) Uiso 0.50 d P
N(1) N -0.024(1) 0.2246(3) 0.3128(9) 0.053(4) Uani 1.00 d .
N(2) N -0.049(1) 0.0249(3) 0.2517(8) 0.043(4) Uani 1.00 d .
N(11) N 0.216(1) 0.0914(3) 0.2558(9) 0.042(4) Uani 1.00 d .
N(21) N 0.246(1) 0.0176(3) 0.242(1) 0.063(5) Uani 1.00 d .
N(22) N 0.533(2) 0.0453(4) 0.401(1) 0.085(7) Uani 1.00 d .
N(23) N 0.511(2) 0.0274(5) 0.118(1) 0.13(1) Uani 1.00 d .
N(24) N 0.652(1) 0.0939(4) 0.275(1) 0.084(6) Uani 1.00 d .
N(25) N 0.436(2) 0.0927(5) 0.042(1) 0.118(9) Uani 1.00 d .
N(26) N 0.456(1) 0.1084(3) 0.428(1) 0.064(5) Uani 1.00 d .
N(27) N 0.334(1) 0.1419(4) 0.175(1) 0.076(6) Uani 1.00 d .
C(1) C 0.010(1) 0.2058(4) 0.313(1) 0.052(5) Uani 1.00 d .
C(2) C 0.004(1) 0.0418(3) 0.249(1) 0.041(5) Uani 1.00 d .
C(3) C 0.073(1) 0.1311(3) 0.484(1) 0.038(4) Uani 1.00 d .
C(4) C 0.208(1) 0.0906(3) 0.464(1) 0.043(4) Uani 1.00 d .
C(5) C 0.114(1) 0.1577(3) 0.079(1) 0.035(4) Uani 1.00 d .
C(6) C 0.115(1) 0.1028(3) 0.065(1) 0.037(4) Uani 1.00 d .
C(11) C 0.301(1) 0.0839(3) 0.251(1) 0.044(4) Uani 1.00 d .
C(12) C 0.336(1) 0.0584(3) 0.239(1) 0.045(4) Uani 1.00 d .
C(13) C 0.447(1) 0.0586(4) 0.240(1) 0.059(5) Uani 1.00 d .
C(14) C 0.468(2) 0.0871(4) 0.215(1) 0.067(6) Uani 1.00 d .
C(15) C 0.388(1) 0.1018(3) 0.258(1) 0.037(4) Uani 1.00 d .
C(21) C 0.282(1) 0.0361(4) 0.240(1) 0.046(5) Uani 1.00 d .
C(22) C 0.499(1) 0.0513(4) 0.331(2) 0.059(6) Uani 1.00 d .
C(23) C 0.480(2) 0.0406(5) 0.166(2) 0.085(8) Uani 1.00 d .
C(24) C 0.575(2) 0.0925(4) 0.249(1) 0.056(5) Uani 1.00 d .
C(25) C 0.451(1) 0.0894(5) 0.115(2) 0.074(7) Uani 1.00 d .
C(26) C 0.431(2) 0.1065(4) 0.355(2) 0.067(6) Uani 1.00 d .
C(27) C 0.361(1) 0.1262(4) 0.213(2) 0.066(6) Uani 1.00 d .
C(31) C -0.062(2) 0.2500(3) 0.307(1) 0.069(7) Uani 1.00 d .
C(32) C -0.163(2) 0.2530(5) 0.281(2) 0.090(8) Uani 1.00 d .
C(33) C -0.188(3) 0.2774(9) 0.274(2) 0.16(2) Uani 1.00 d .
C(34) C -0.106(4) 0.2975(6) 0.304(3) 0.13(1) Uani 1.00 d .
C(35) C -0.025(3) 0.2933(5) 0.333(2) 0.11(1) Uani 1.00 d .
C(36) C 0.004(2) 0.2689(5) 0.333(2) 0.083(7) Uani 1.00 d .
C(37) C -0.229(2) 0.2319(5) 0.260(2) 0.094(8) Uani 1.00 d .
C(38) C 0.108(2) 0.2625(4) 0.358(2) 0.093(9) Uani 1.00 d .
C(41) C -0.110(1) 0.0020(3) 0.254(1) 0.048(5) Uani 1.00 d .
C(42) C -0.205(1) 0.0050(3) 0.264(1) 0.048(5) Uani 1.00 d .
C(43) C -0.257(2) -0.0173(4) 0.268(1) 0.063(6) Uani 1.00 d .
C(44) C -0.219(2) -0.0392(4) 0.256(2) 0.068(6) Uani 1.00 d .
C(45) C -0.123(2) -0.0415(3) 0.243(1) 0.068(7) Uani 1.00 d .
C(46) C -0.061(2) -0.0210(3) 0.241(1) 0.055(5) Uani 1.00 d .
C(47) C -0.251(1) 0.0293(4) 0.272(1) 0.063(6) Uani 1.00 d .
C(48) C 0.045(2) -0.0218(3) 0.229(1) 0.061(6) Uani 1.00 d .
C(111) C 0.104(1) 0.1839(3) 0.524(1) 0.03574(5) Uiso 1.00 d .
C(112) C 0.097(1) 0.1807(4) 0.614(1) 0.05912(7) Uiso 1.00 d .
C(113) C 0.155(2) 0.1957(4) 0.678(1) 0.07156(8) Uiso 1.00 d .
C(114) C 0.214(2) 0.2137(4) 0.652(1) 0.06903(7) Uiso 1.00 d .
C(115) C 0.219(1) 0.2165(4) 0.559(1) 0.05409(6) Uiso 1.00 d .
C(116) C 0.164(1) 0.2017(4) 0.496(1) 0.05345(6) Uiso 1.00 d .
C(121) C -0.092(1) 0.1642(3) 0.458(1) 0.04873(6) Uiso 1.00 d .
C(122) C -0.124(2) 0.1834(5) 0.511(2) 0.08774(9) Uiso 1.00 d .
C(123) C -0.230(2) 0.1844(5) 0.514(2) 0.09430(10) Uiso 1.00 d .
C(124) C -0.290(2) 0.1680(4) 0.474(2) 0.07824(8) Uiso 1.00 d .
C(125) C -0.257(2) 0.1475(4) 0.423(1) 0.07060(8) Uiso 1.00 d .
C(126) C -0.158(1) 0.1477(4) 0.417(1) 0.05890(7) Uiso 1.00 d .
C(211) C 0.277(1) 0.1423(3) 0.484(1) 0.03422(5) Uiso 1.00 d .
C(212) C 0.303(1) 0.1410(4) 0.575(1) 0.05523(6) Uiso 1.00 d .
C(213) C 0.376(2) 0.1566(4) 0.614(1) 0.06981(7) Uiso 1.00 d .
C(214) C 0.428(2) 0.1717(4) 0.566(1) 0.07058(8) Uiso 1.00 d .
C(215) C 0.401(2) 0.1734(4) 0.474(1) 0.06653(7) Uiso 1.00 d .
C(216) C 0.325(1) 0.1577(3) 0.433(1) 0.04456(5) Uiso 1.00 d .
C(311) C 0.013(1) 0.0702(3) 0.459(1) 0.04030(5) Uiso 1.00 d .
C(312) C 0.015(1) 0.0684(3) 0.552(1) 0.04876(6) Uiso 1.00 d .
C(313) C -0.066(1) 0.0725(4) 0.588(1) 0.05889(7) Uiso 1.00 d .
C(314) C -0.150(2) 0.0780(4) 0.539(1) 0.07075(8) Uiso 1.00 d .
C(315) C -0.157(2) 0.0804(4) 0.447(1) 0.06596(7) Uiso 1.00 d .
C(316) C -0.073(1) 0.0759(3) 0.406(1) 0.04445(5) Uiso 1.00 d .
C(321) C 0.180(1) 0.0368(3) 0.4554(10) 0.03365(5) Uiso 1.00 d .
C(322) C 0.118(1) 0.0165(3) 0.459(1) 0.04435(5) Uiso 1.00 d .
C(323) C 0.159(1) -0.0074(4) 0.484(1) 0.06126(7) Uiso 1.00 d .
C(324) C 0.256(2) -0.0091(4) 0.501(1) 0.06583(7) Uiso 1.00 d .
C(325) C 0.321(2) 0.0103(4) 0.497(1) 0.06571(7) Uiso 1.00 d .
C(326) C 0.278(1) 0.0344(4) 0.474(1) 0.06189(7) Uiso 1.00 d .
C(411) C 0.018(1) 0.2059(3) 0.103(1) 0.04015(5) Uiso 1.00 d .
C(412) C -0.076(1) 0.1981(3) 0.072(1) 0.04678(6) Uiso 1.00 d .
C(413) C -0.142(2) 0.2164(4) 0.034(1) 0.06514(7) Uiso 1.00 d .
C(414) C -0.116(1) 0.2416(4) 0.034(1) 0.05873(7) Uiso 1.00 d .
C(415) C -0.024(1) 0.2490(4) 0.069(1) 0.06057(7) Uiso 1.00 d .
C(416) C 0.043(1) 0.2315(4) 0.103(1) 0.05136(6) Uiso 1.00 d .
C(421) C 0.219(1) 0.1993(3) 0.174(1) 0.03733(5) Uiso 1.00 d .
C(422) C 0.263(1) 0.2053(4) 0.097(1) 0.05813(7) Uiso 1.00 d .
C(423) C 0.351(2) 0.2203(4) 0.104(1) 0.06655(7) Uiso 1.00 d .
C(424) C 0.385(2) 0.2289(4) 0.187(1) 0.06740(7) Uiso 1.00 d .
C(425) C 0.349(2) 0.2226(4) 0.261(1) 0.07230(8) Uiso 1.00 d .
C(426) C 0.261(1) 0.2077(4) 0.255(1) 0.05729(7) Uiso 1.00 d .
C(511) C -0.057(1) 0.1307(3) 0.108(1) 0.03469(5) Uiso 1.00 d .
C(512) C -0.113(1) 0.1316(3) 0.174(1) 0.04832(6) Uiso 1.00 d .
C(513) C -0.212(1) 0.1338(4) 0.157(1) 0.06044(7) Uiso 1.00 d .
C(514) C -0.255(2) 0.1334(4) 0.071(1) 0.07331(8) Uiso 1.00 d .
C(515) C -0.199(1) 0.1323(4) -0.002(1) 0.05852(7) Uiso 1.00 d .
C(516) C -0.101(1) 0.1311(3) 0.018(1) 0.04841(6) Uiso 1.00 d .
C(611) C -0.052(1) 0.0693(3) 0.046(1) 0.03597(5) Uiso 1.00 d .
C(612) C -0.130(1) 0.0701(3) 0.096(1) 0.05114(6) Uiso 1.00 d .
C(613) C -0.228(2) 0.0683(4) 0.053(1) 0.06884(8) Uiso 1.00 d .
C(614) C -0.244(2) 0.0666(4) -0.036(2) 0.07598(8) Uiso 1.00 d .
C(615) C -0.168(2) 0.0658(4) -0.089(1) 0.06474(7) Uiso 1.00 d .
C(616) C -0.071(1) 0.0672(3) -0.045(1) 0.05120(6) Uiso 1.00 d .
C(621) C 0.142(1) 0.0491(3) 0.040(1) 0.04151(5) Uiso 1.00 d .
C(622) C 0.106(1) 0.0245(4) 0.039(1) 0.05814(7) Uiso 1.00 d .
C(623) C 0.162(2) 0.0059(4) 0.005(1) 0.06789(7) Uiso 1.00 d .
C(624) C 0.244(2) 0.0102(4) -0.026(1) 0.06581(7) Uiso 1.00 d .
C(625) C 0.277(2) 0.0351(4) -0.027(1) 0.06686(7) Uiso 1.00 d .
C(626) C 0.224(1) 0.0542(4) 0.008(1) 0.05187(6) Uiso 1.00 d .
C(711) C 0.554(2) 0.1618(5) 0.194(2) 0.02436(8) Uiso 0.50 d P
C(712) C 0.534(4) 0.1723(9) 0.281(3) 0.0821(2) Uiso 0.50 d P
C(713) C 0.581(5) 0.177(1) 0.131(5) 0.1316(3) Uiso 0.50 d P
C(721) C 0.725(7) 0.120(2) 0.703(6) 0.1837(4) Uiso 0.50 d P
C(722) C 0.802(4) 0.1308(10) 0.714(3) 0.0851(2) Uiso 0.50 d P
C(723) C 0.633(4) 0.1190(9) 0.628(3) 0.0791(2) Uiso 0.50 d P
H(1) H 0.0864 0.1308 0.5459 0.0362 Uiso 1.00 calc .
H(2) H 0.0187 0.1195 0.4655 0.0362 Uiso 1.00 calc .
H(3) H 0.2742 0.0874 0.4523 0.0337 Uiso 1.00 calc .
H(4) H 0.2095 0.0901 0.5276 0.0337 Uiso 1.00 calc .
H(5) H 0.0721 0.1612 0.0232 0.0378 Uiso 1.00 calc .
H(6) H 0.1792 0.1563 0.0641 0.0378 Uiso 1.00 calc .
H(7) H 0.0883 0.1057 0.0021 0.0401 Uiso 1.00 calc .
H(8) H 0.1839 0.1029 0.0678 0.0401 Uiso 1.00 calc .
H(9) H -0.2526 0.2823 0.2480 0.1400 Uiso 1.00 calc .
H(10) H -0.1364 0.3134 0.2953 0.1194 Uiso 1.00 calc .
H(11) H 0.0199 0.3077 0.3478 0.1214 Uiso 1.00 calc .
H(12) H -0.3253 -0.0165 0.2765 0.0689 Uiso 1.00 calc .
H(13) H -0.2589 -0.0551 0.2568 0.0709 Uiso 1.00 calc .
H(14) H -0.0966 -0.0580 0.2304 0.0702 Uiso 1.00 calc .
H(15) H -0.2815 0.2310 0.2943 0.0991 Uiso 1.00 calc .
H(16) H -0.2549 0.2308 0.1980 0.0991 Uiso 1.00 calc .
H(17) H -0.1941 0.2151 0.2723 0.0991 Uiso 1.00 calc .
H(18) H 0.1182 0.2516 0.4136 0.0870 Uiso 1.00 calc .
H(19) H 0.1376 0.2540 0.3154 0.0870 Uiso 1.00 calc .
H(20) H 0.1506 0.2772 0.3781 0.0870 Uiso 1.00 calc .
H(21) H -0.2036 0.0424 0.2699 0.0620 Uiso 1.00 calc .
H(22) H -0.3033 0.0320 0.2260 0.0620 Uiso 1.00 calc .
H(23) H -0.2752 0.0308 0.3288 0.0620 Uiso 1.00 calc .
H(24) H 0.0698 -0.0380 0.2196 0.0664 Uiso 1.00 calc .
H(25) H 0.0556 -0.0122 0.1718 0.0664 Uiso 1.00 calc .
H(26) H 0.0883 -0.0133 0.2740 0.0664 Uiso 1.00 calc .
H(27) H 0.0478 0.1680 0.6339 0.0642 Uiso 1.00 calc .
H(28) H 0.1475 0.1925 0.7417 0.0789 Uiso 1.00 calc .
H(29) H 0.2487 0.2240 0.6977 0.0736 Uiso 1.00 calc .
H(30) H 0.2628 0.2294 0.5417 0.0594 Uiso 1.00 calc .
H(31) H 0.1666 0.2040 0.4327 0.0622 Uiso 1.00 calc .
H(32) H -0.0817 0.1962 0.5414 0.0895 Uiso 1.00 calc .
H(33) H -0.2537 0.1988 0.5461 0.1064 Uiso 1.00 calc .
H(34) H -0.3633 0.1707 0.4746 0.0998 Uiso 1.00 calc .
H(35) H -0.2988 0.1355 0.3944 0.0915 Uiso 1.00 calc .
H(36) H -0.1306 0.1341 0.3782 0.0657 Uiso 1.00 calc .
H(37) H 0.2669 0.1292 0.6092 0.0581 Uiso 1.00 calc .
H(38) H 0.3915 0.1559 0.6795 0.0805 Uiso 1.00 calc .
H(39) H 0.4803 0.1817 0.5916 0.0802 Uiso 1.00 calc .
H(40) H 0.4351 0.1835 0.4330 0.0661 Uiso 1.00 calc .
H(41) H 0.3040 0.1574 0.3692 0.0408 Uiso 1.00 calc .
H(42) H 0.0741 0.0642 0.5888 0.0437 Uiso 1.00 calc .
H(43) H -0.0669 0.0710 0.6527 0.0621 Uiso 1.00 calc .
H(44) H -0.2076 0.0806 0.5679 0.0690 Uiso 1.00 calc .
H(45) H -0.2174 0.0854 0.4130 0.0656 Uiso 1.00 calc .
H(46) H -0.0756 0.0769 0.3433 0.0507 Uiso 1.00 calc .
H(47) H 0.0477 0.0186 0.4421 0.0439 Uiso 1.00 calc .
H(48) H 0.1170 -0.0217 0.4881 0.0603 Uiso 1.00 calc .
H(49) H 0.2826 -0.0254 0.5214 0.0675 Uiso 1.00 calc .
H(50) H 0.3933 0.0083 0.5080 0.0749 Uiso 1.00 calc .
H(51) H 0.3207 0.0493 0.4732 0.0563 Uiso 1.00 calc .
H(52) H -0.0965 0.1804 0.0763 0.0535 Uiso 1.00 calc .
H(53) H -0.2071 0.2118 0.0120 0.0727 Uiso 1.00 calc .
H(54) H -0.1622 0.2541 0.0068 0.0631 Uiso 1.00 calc .
H(55) H -0.0085 0.2668 0.0667 0.0747 Uiso 1.00 calc .
H(56) H 0.1074 0.2365 0.1300 0.0547 Uiso 1.00 calc .
H(57) H 0.2378 0.1975 0.0367 0.0652 Uiso 1.00 calc .
H(58) H 0.3799 0.2252 0.0530 0.0725 Uiso 1.00 calc .
H(59) H 0.4427 0.2395 0.1931 0.0792 Uiso 1.00 calc .
H(60) H 0.3790 0.2290 0.3208 0.0749 Uiso 1.00 calc .
H(61) H 0.2300 0.2045 0.3079 0.0622 Uiso 1.00 calc .
H(62) H -0.0814 0.1300 0.2385 0.0529 Uiso 1.00 calc .
H(63) H -0.2496 0.1353 0.2039 0.0615 Uiso 1.00 calc .
H(64) H -0.3261 0.1360 0.0582 0.0799 Uiso 1.00 calc .
H(65) H -0.2305 0.1322 -0.0626 0.0645 Uiso 1.00 calc .
H(66) H -0.0604 0.1301 -0.0289 0.0471 Uiso 1.00 calc .
H(67) H -0.1163 0.0723 0.1598 0.0572 Uiso 1.00 calc .
H(68) H -0.2797 0.0694 0.0898 0.0691 Uiso 1.00 calc .
H(69) H -0.3102 0.0679 -0.0611 0.0845 Uiso 1.00 calc .
H(70) H -0.1804 0.0635 -0.1522 0.0774 Uiso 1.00 calc .
H(71) H -0.0135 0.0658 -0.0784 0.0542 Uiso 1.00 calc .
H(72) H 0.0473 0.0200 0.0646 0.0635 Uiso 1.00 calc .
H(73) H 0.1392 -0.0106 0.0060 0.0678 Uiso 1.00 calc .
H(74) H 0.2805 -0.0027 -0.0503 0.0695 Uiso 1.00 calc .
H(75) H 0.3364 0.0378 -0.0504 0.0811 Uiso 1.00 calc .
H(76) H 0.2454 0.0711 0.0072 0.0531 Uiso 1.00 calc .

loop_
_atom_site_aniso_label
_atom_site_aniso_U_11
_atom_site_aniso_U_22
_atom_site_aniso_U_33
_atom_site_aniso_U_12
_atom_site_aniso_U_13
_atom_site_aniso_U_23
Pt(1) 0.0434(4) 0.0206(4) 0.0413(4) 0.0012(3) 0.0098(3) 0.0018(3)
Pt(2) 0.0391(4) 0.0217(4) 0.0373(4) 0.0017(3) 0.0062(3) 0.0012(3)
Pt(3) 0.0430(4) 0.0231(4) 0.0372(4) 0.0016(3) 0.0035(3) 0.0002(3)
P(1) 0.056(3) 0.021(2) 0.049(3) 0.002(2) 0.015(2) 0.001(2)
P(2) 0.041(3) 0.025(2) 0.040(2) 0.000(2) 0.005(2) -0.002(2)
P(3) 0.042(3) 0.025(2) 0.039(2) 0.003(2) 0.000(2) 0.004(2)
P(4) 0.047(3) 0.022(2) 0.042(3) 0.004(2) 0.011(2) 0.004(2)
P(5) 0.037(3) 0.026(2) 0.042(2) 0.001(2) 0.007(2) -0.002(2)
P(6) 0.051(3) 0.025(2) 0.036(2) 0.005(2) 0.005(2) 0.000(2)
P(11) 0.057(4) 0.059(4) 0.149(7) 0.003(3) 0.008(4) -0.034(4)
P(12) 0.222(10) 0.047(4) 0.075(5) 0.008(5) 0.071(6) 0.018(3)
F(11) 0.27(3) 0.19(3) 0.28(3) 0.00(2) -0.17(3) -0.01(2)
F(12) 0.12(1) 0.13(2) 0.44(4) -0.03(1) 0.11(2) -0.18(2)
F(13) 0.12(1) 0.14(2) 0.35(3) -0.08(1) 0.13(2) -0.12(2)
F(14) 0.19(2) 0.09(1) 0.52(5) -0.04(1) 0.26(3) -0.07(2)
F(15) 0.45(6) 0.36(5) 0.15(2) 0.23(4) -0.06(3) 0.00(3)
F(16) 0.08(1) 0.12(1) 0.29(3) -0.009(10) 0.05(1) -0.11(2)
F(21) 0.22(2) 0.059(9) 0.09(1) -0.03(1) 0.02(1) 0.010(8)
F(22) 0.21(2) 0.12(1) 0.13(1) -0.02(1) 0.05(1) 0.05(1)
F(23) 0.32(3) 0.10(1) 0.12(1) -0.01(2) 0.09(2) -0.04(1)
F(24) 0.19(2) 0.18(2) 0.12(1) 0.02(2) 0.04(1) 0.08(1)
F(25) 0.25(2) 0.09(1) 0.19(2) 0.03(1) 0.14(2) 0.08(1)
F(26) 0.23(2) 0.08(1) 0.11(1) -0.04(1) 0.08(1) -0.011(9)
N(1) 0.10(1) 0.023(8) 0.044(9) 0.015(9) 0.026(9) 0.013(7)
N(2) 0.057(10) 0.041(9) 0.030(8) 0.017(8) 0.005(7) 0.002(7)
N(11) 0.043(10) 0.042(9) 0.041(9) -0.014(7) 0.004(7) -0.001(7)
N(21) 0.08(1) 0.025(9) 0.08(1) 0.010(9) 0.003(10) -0.007(8)
N(22) 0.10(2) 0.09(2) 0.05(1) 0.05(1) 0.00(1) -0.01(1)
N(23) 0.14(2) 0.15(2) 0.08(1) 0.11(2) 0.00(1) -0.07(1)
N(24) 0.06(1) 0.07(1) 0.12(2) -0.02(1) 0.01(1) 0.01(1)
N(25) 0.12(2) 0.17(3) 0.06(1) -0.04(2) 0.01(1) 0.00(1)
N(26) 0.06(1) 0.06(1) 0.07(1) 0.012(9) 0.006(10) -0.025(10)
N(27) 0.05(1) 0.05(1) 0.13(2) 0.008(9) 0.02(1) 0.02(1)
C(1) 0.07(1) 0.05(1) 0.04(1) 0.00(1) 0.018(10) 0.021(9)
C(2) 0.04(1) 0.001(7) 0.08(1) 0.005(8) -0.007(9) -0.006(8)
C(3) 0.06(1) 0.012(8) 0.038(9) 0.008(7) -0.003(8) -0.012(7)
C(4) 0.05(1) 0.037(10) 0.036(10) -0.002(8) -0.007(8) 0.000(8)
C(5) 0.041(10) 0.021(8) 0.047(10) -0.001(7) 0.015(8) -0.003(7)
C(6) 0.04(1) 0.026(9) 0.041(10) 0.002(8) 0.003(8) 0.013(7)
C(11) 0.03(1) 0.05(1) 0.05(1) 0.007(9) 0.002(8) 0.013(9)
C(12) 0.05(1) 0.04(1) 0.06(1) 0.004(9) 0.023(9) -0.004(8)
C(13) 0.06(1) 0.06(1) 0.07(1) 0.02(1) 0.01(1) 0.00(1)
C(14) 0.07(1) 0.07(1) 0.06(1) 0.01(1) 0.00(1) -0.02(1)
C(15) 0.031(9) 0.032(9) 0.05(1) 0.003(8) 0.008(8) 0.002(8)
C(21) 0.04(1) 0.04(1) 0.05(1) 0.018(10) -0.014(9) -0.001(9)
C(22) 0.06(1) 0.05(1) 0.07(2) 0.02(1) 0.02(1) -0.02(1)
C(23) 0.07(2) 0.08(2) 0.10(2) 0.02(1) -0.01(1) -0.01(1)
C(24) 0.04(1) 0.06(1) 0.08(1) 0.00(1) 0.02(1) 0.00(1)
C(25) 0.04(1) 0.12(2) 0.07(2) 0.00(1) 0.02(1) 0.00(1)
C(26) 0.06(1) 0.07(1) 0.07(2) -0.02(1) 0.01(1) -0.03(1)
C(27) 0.04(1) 0.04(1) 0.11(2) 0.00(1) 0.00(1) 0.03(1)
C(31) 0.14(2) 0.02(1) 0.05(1) 0.01(1) 0.04(1) 0.004(9)
C(32) 0.11(2) 0.06(2) 0.10(2) 0.05(2) 0.00(2) 0.02(1)
C(33) 0.15(3) 0.23(5) 0.10(2) 0.14(3) 0.02(2) 0.03(3)
C(34) 0.21(5) 0.05(2) 0.14(3) 0.01(3) 0.06(3) 0.02(2)
C(35) 0.16(3) 0.05(2) 0.14(3) 0.05(2) 0.03(2) 0.01(2)
C(36) 0.11(2) 0.07(2) 0.08(2) 0.03(2) 0.04(2) 0.01(1)
C(37) 0.10(2) 0.09(2) 0.09(2) 0.00(2) 0.00(2) -0.01(2)
C(38) 0.15(3) 0.04(1) 0.09(2) -0.02(2) 0.04(2) 0.00(1)
C(41) 0.07(1) 0.03(1) 0.04(1) -0.030(10) -0.010(9) 0.001(8)
C(42) 0.05(1) 0.04(1) 0.06(1) -0.011(9) 0.008(9) -0.008(9)
C(43) 0.06(1) 0.07(2) 0.05(1) -0.02(1) 0.01(1) 0.02(1)
C(44) 0.07(2) 0.03(1) 0.09(2) -0.03(1) -0.01(1) 0.00(1)
C(45) 0.15(2) 0.02(1) 0.03(1) 0.00(1) 0.00(1) -0.013(8)
C(46) 0.08(2) 0.04(1) 0.05(1) 0.01(1) 0.00(1) -0.007(9)
C(47) 0.05(1) 0.05(1) 0.10(2) -0.005(10) 0.03(1) 0.02(1)
C(48) 0.10(2) 0.027(10) 0.06(1) 0.00(1) 0.01(1) -0.007(9)

loop_
_atom_type_symbol
_atom_type_description
_atom_type_scat_dispersion_real
_atom_type_scat_dispersion_imag
_atom_type_scat_source
C C 0.003 0.002
;International Tables for Crystallography
(1992, Vol. C, Tables 4.2.6.8 and 6.1.1.4)
;
H H 0.000 0.000
;International Tables for Crystallography
(1992, Vol. C, Table 6.1.1.4)
;
N N 0.006 0.003
;International Tables for Crystallography
(1992, Vol. C, Tables 4.2.6.8 and 6.1.1.4)
;
P P 0.102 0.094
;International Tables for Crystallography
(1992, Vol. C, Tables 4.2.6.8 and 6.1.1.4)
;
F F 0.017 0.010
;International Tables for Crystallography
(1992, Vol. C, Tables 4.2.6.8 and 6.1.1.4)
;
Pt Pt -1.703 8.390
;International Tables for Crystallography
(1992, Vol. C, Tables 4.2.6.8 and 6.1.1.4)
;
O O 0.011 0.006
;International Tables for Crystallography
(1992, Vol. C, Tables 4.2.6.8 and 6.1.1.4)
;

loop_
_geom_angle_atom_site_label_1
_geom_angle_atom_site_label_2
_geom_angle_atom_site_label_3
_geom_angle
_geom_angle_site_symmetry_1
_geom_angle_site_symmetry_2
_geom_angle_site_symmetry_3
_geom_angle_publ_flag
Pt(2) Pt(1) P(1) 93.9(1) 1_555 1_555 1_555 yes
Pt(2) Pt(1) P(4) 88.91(10) 1_555 1_555 1_555 yes
Pt(2) Pt(1) C(1) 177.8(6) 1_555 1_555 1_555 yes
P(1) Pt(1) P(4) 173.4(2) 1_555 1_555 1_555 yes
P(1) Pt(1) C(1) 87.4(5) 1_555 1_555 1_555 yes
P(4) Pt(1) C(1) 89.6(5) 1_555 1_555 1_555 yes
Pt(1) Pt(2) P(2) 89.5(1) 1_555 1_555 1_555 yes
Pt(1) Pt(2) P(5) 87.3(1) 1_555 1_555 1_555 yes
Pt(1) Pt(2) N(11) 175.1(4) 1_555 1_555 1_555 yes
P(2) Pt(2) P(5) 169.6(2) 1_555 1_555 1_555 yes
P(2) Pt(2) N(11) 92.2(4) 1_555 1_555 1_555 yes
P(5) Pt(2) N(11) 91.8(4) 1_555 1_555 1_555 yes
P(3) Pt(3) P(6) 174.9(1) 1_555 1_555 1_555 yes
P(3) Pt(3) N(11) 89.3(4) 1_555 1_555 1_555 yes
P(3) Pt(3) C(2) 91.8(6) 1_555 1_555 1_555 yes
P(6) Pt(3) N(11) 87.3(4) 1_555 1_555 1_555 yes
P(6) Pt(3) C(2) 92.0(6) 1_555 1_555 1_555 yes
N(11) Pt(3) C(2) 173.0(6) 1_555 1_555 1_555 yes
Pt(1) P(1) C(3) 114.3(6) 1_555 1_555 1_555 yes
Pt(1) P(1) C(111) 112.2(6) 1_555 1_555 1_555 yes
Pt(1) P(1) C(121) 114.2(6) 1_555 1_555 1_555 yes
C(3) P(1) C(111) 104.0(7) 1_555 1_555 1_555 yes
C(3) P(1) C(121) 103.0(8) 1_555 1_555 1_555 yes
C(111) P(1) C(121) 108.3(8) 1_555 1_555 1_555 yes
Pt(2) P(2) C(3) 110.9(5) 1_555 1_555 1_555 yes
Pt(2) P(2) C(4) 112.7(5) 1_555 1_555 1_555 yes
Pt(2) P(2) C(211) 118.2(5) 1_555 1_555 1_555 yes
C(3) P(2) C(4) 103.4(7) 1_555 1_555 1_555 yes
C(3) P(2) C(211) 104.8(7) 1_555 1_555 1_555 yes
C(4) P(2) C(211) 105.5(7) 1_555 1_555 1_555 yes
Pt(3) P(3) C(4) 115.8(6) 1_555 1_555 1_555 yes
Pt(3) P(3) C(311) 112.2(5) 1_555 1_555 1_555 yes
Pt(3) P(3) C(321) 113.6(5) 1_555 1_555 1_555 yes
C(4) P(3) C(311) 104.3(8) 1_555 1_555 1_555 yes
C(4) P(3) C(321) 104.1(7) 1_555 1_555 1_555 yes
C(311) P(3) C(321) 105.8(8) 1_555 1_555 1_555 yes
Pt(1) P(4) C(5) 116.9(5) 1_555 1_555 1_555 yes
Pt(1) P(4) C(411) 112.0(6) 1_555 1_555 1_555 yes
Pt(1) P(4) C(421) 110.6(5) 1_555 1_555 1_555 yes
C(5) P(4) C(411) 105.3(7) 1_555 1_555 1_555 yes
C(5) P(4) C(421) 106.6(8) 1_555 1_555 1_555 yes
C(411) P(4) C(421) 104.5(7) 1_555 1_555 1_555 yes
Pt(2) P(5) C(5) 111.5(5) 1_555 1_555 1_555 yes
Pt(2) P(5) C(6) 112.6(5) 1_555 1_555 1_555 yes
Pt(2) P(5) C(511) 116.7(5) 1_555 1_555 1_555 yes
C(5) P(5) C(6) 105.4(8) 1_555 1_555 1_555 yes
C(5) P(5) C(511) 102.4(7) 1_555 1_555 1_555 yes
C(6) P(5) C(511) 107.2(7) 1_555 1_555 1_555 yes
Pt(3) P(6) C(6) 111.7(5) 1_555 1_555 1_555 yes
Pt(3) P(6) C(611) 115.6(6) 1_555 1_555 1_555 yes
Pt(3) P(6) C(621) 112.7(5) 1_555 1_555 1_555 yes
C(6) P(6) C(611) 105.9(7) 1_555 1_555 1_555 yes
C(6) P(6) C(621) 105.5(8) 1_555 1_555 1_555 yes
C(611) P(6) C(621) 104.7(7) 1_555 1_555 1_555 yes
F(11) P(11) F(12) 82(1) 1_555 1_555 1_555 yes
F(11) P(11) F(13) 99(1) 1_555 1_555 1_555 yes
F(11) P(11) F(14) 75(1) 1_555 1_555 1_555 yes
F(11) P(11) F(15) 172(2) 1_555 1_555 1_555 yes
F(11) P(11) F(16) 92(1) 1_555 1_555 1_555 yes
F(12) P(11) F(13) 90(1) 1_555 1_555 1_555 yes
F(12) P(11) F(14) 92(1) 1_555 1_555 1_555 yes
F(12) P(11) F(15) 99(1) 1_555 1_555 1_555 yes
F(12) P(11) F(16) 174(1) 1_555 1_555 1_555 yes
F(13) P(11) F(14) 174(1) 1_555 1_555 1_555 yes
F(13) P(11) F(15) 86(1) 1_555 1_555 1_555 yes
F(13) P(11) F(16) 89(1) 1_555 1_555 1_555 yes
F(14) P(11) F(15) 97(2) 1_555 1_555 1_555 yes
F(14) P(11) F(16) 87(1) 1_555 1_555 1_555 yes
F(15) P(11) F(16) 85(1) 1_555 1_555 1_555 yes
F(21) P(12) F(22) 92.5(10) 1_555 1_555 1_555 yes
F(21) P(12) F(23) 93(1) 1_555 1_555 1_555 yes
F(21) P(12) F(24) 92(1) 1_555 1_555 1_555 yes
F(21) P(12) F(25) 177(1) 1_555 1_555 1_555 yes
F(21) P(12) F(26) 88(1) 1_555 1_555 1_555 yes
F(22) P(12) F(23) 90(1) 1_555 1_555 1_555 yes
F(22) P(12) F(24) 172(1) 1_555 1_555 1_555 yes
F(22) P(12) F(25) 89(1) 1_555 1_555 1_555 yes
F(22) P(12) F(26) 85.7(10) 1_555 1_555 1_555 yes
F(23) P(12) F(24) 94(1) 1_555 1_555 1_555 yes
F(23) P(12) F(25) 88(1) 1_555 1_555 1_555 yes
F(23) P(12) F(26) 176(1) 1_555 1_555 1_555 yes
F(24) P(12) F(25) 85(1) 1_555 1_555 1_555 yes
F(24) P(12) F(26) 89(1) 1_555 1_555 1_555 yes
F(25) P(12) F(26) 90(1) 1_555 1_555 1_555 yes
C(1) N(1) C(31) 174(2) 1_555 1_555 1_555 yes
C(2) N(2) C(41) 175(1) 1_555 1_555 1_555 yes
Pt(2) N(11) Pt(3) 98.9(6) 1_555 1_555 1_555 yes
Pt(2) N(11) C(11) 138(1) 1_555 1_555 1_555 yes
Pt(3) N(11) C(11) 122(1) 1_555 1_555 1_555 yes
Pt(1) C(1) N(1) 172(1) 1_555 1_555 1_555 yes
Pt(3) C(2) N(2) 173(1) 1_555 1_555 1_555 yes
P(1) C(3) P(2) 105.2(8) 1_555 1_555 1_555 yes
P(1) C(3) H(1) 110(1) 1_555 1_555 1_555 no
P(1) C(3) H(2) 108(1) 1_555 1_555 1_555 no
P(2) C(3) H(1) 113(1) 1_555 1_555 1_555 no
P(2) C(3) H(2) 110(1) 1_555 1_555 1_555 no
H(1) C(3) H(2) 108(1) 1_555 1_555 1_555 no
P(2) C(4) P(3) 115.6(9) 1_555 1_555 1_555 yes
P(2) C(4) H(3) 105(1) 1_555 1_555 1_555 no
P(2) C(4) H(4) 107(1) 1_555 1_555 1_555 no
P(3) C(4) H(3) 109(1) 1_555 1_555 1_555 no
P(3) C(4) H(4) 111(1) 1_555 1_555 1_555 no
H(3) C(4) H(4) 106(1) 1_555 1_555 1_555 no
P(4) C(5) P(5) 105.4(9) 1_555 1_555 1_555 yes
P(4) C(5) H(5) 110(1) 1_555 1_555 1_555 no
P(4) C(5) H(6) 111(1) 1_555 1_555 1_555 no
P(5) C(5) H(5) 110(1) 1_555 1_555 1_555 no
P(5) C(5) H(6) 111(1) 1_555 1_555 1_555 no
H(5) C(5) H(6) 106(1) 1_555 1_555 1_555 no
P(5) C(6) P(6) 113.4(9) 1_555 1_555 1_555 yes
P(5) C(6) H(7) 108(1) 1_555 1_555 1_555 no
P(5) C(6) H(8) 109(1) 1_555 1_555 1_555 no
P(6) C(6) H(7) 108(1) 1_555 1_555 1_555 no
P(6) C(6) H(8) 109(1) 1_555 1_555 1_555 no
H(7) C(6) H(8) 106(1) 1_555 1_555 1_555 no
N(11) C(11) C(12) 129(1) 1_555 1_555 1_555 yes
N(11) C(11) C(15) 122(1) 1_555 1_555 1_555 yes
C(12) C(11) C(15) 108(1) 1_555 1_555 1_555 yes
C(11) C(12) C(13) 109(1) 1_555 1_555 1_555 yes
C(11) C(12) C(21) 126(1) 1_555 1_555 1_555 yes
C(13) C(12) C(21) 122(1) 1_555 1_555 1_555 yes
C(12) C(13) C(14) 103(1) 1_555 1_555 1_555 yes
C(12) C(13) C(22) 110(1) 1_555 1_555 1_555 yes
C(12) C(13) C(23) 112(1) 1_555 1_555 1_555 yes
C(14) C(13) C(22) 111(1) 1_555 1_555 1_555 yes
C(14) C(13) C(23) 108(1) 1_555 1_555 1_555 yes
C(22) C(13) C(23) 109(1) 1_555 1_555 1_555 yes
C(13) C(14) C(15) 101(1) 1_555 1_555 1_555 yes
C(13) C(14) C(24) 107(1) 1_555 1_555 1_555 yes
C(13) C(14) C(25) 107(1) 1_555 1_555 1_555 yes
C(15) C(14) C(24) 118(1) 1_555 1_555 1_555 yes
C(15) C(14) C(25) 110(1) 1_555 1_555 1_555 yes
C(24) C(14) C(25) 109(1) 1_555 1_555 1_555 yes
C(11) C(15) C(14) 105(1) 1_555 1_555 1_555 yes
C(11) C(15) C(26) 111(1) 1_555 1_555 1_555 yes
C(11) C(15) C(27) 110(1) 1_555 1_555 1_555 yes
C(14) C(15) C(26) 106(1) 1_555 1_555 1_555 yes
C(14) C(15) C(27) 113(1) 1_555 1_555 1_555 yes
C(26) C(15) C(27) 109(1) 1_555 1_555 1_555 yes
N(21) C(21) C(12) 174(2) 1_555 1_555 1_555 yes
N(22) C(22) C(13) 176(2) 1_555 1_555 1_555 yes
N(23) C(23) C(13) 173(2) 1_555 1_555 1_555 yes
N(24) C(24) C(14) 173(2) 1_555 1_555 1_555 yes
N(25) C(25) C(14) 175(2) 1_555 1_555 1_555 yes
N(26) C(26) C(15) 173(2) 1_555 1_555 1_555 yes
N(27) C(27) C(15) 171(2) 1_555 1_555 1_555 yes
N(1) C(31) C(32) 117(1) 1_555 1_555 1_555 yes
N(1) C(31) C(36) 116(2) 1_555 1_555 1_555 yes
C(32) C(31) C(36) 126(2) 1_555 1_555 1_555 yes
C(31) C(32) C(33) 111(2) 1_555 1_555 1_555 yes
C(31) C(32) C(37) 123(2) 1_555 1_555 1_555 yes
C(33) C(32) C(37) 124(2) 1_555 1_555 1_555 yes
C(32) C(33) C(34) 116(3) 1_555 1_555 1_555 yes
C(32) C(33) H(9) 120(4) 1_555 1_555 1_555 no
C(34) C(33) H(9) 122(4) 1_555 1_555 1_555 no
C(33) C(34) C(35) 126(3) 1_555 1_555 1_555 yes
C(33) C(34) H(10) 105(4) 1_555 1_555 1_555 no
C(35) C(34) H(10) 127(4) 1_555 1_555 1_555 no
C(34) C(35) C(36) 116(3) 1_555 1_555 1_555 yes
C(34) C(35) H(11) 118(3) 1_555 1_555 1_555 no
C(36) C(35) H(11) 123(3) 1_555 1_555 1_555 no
C(31) C(36) C(35) 120(2) 1_555 1_555 1_555 yes
C(31) C(36) C(38) 119(2) 1_555 1_555 1_555 yes
C(35) C(36) C(38) 119(2) 1_555 1_555 1_555 yes
C(32) C(37) H(15) 114(2) 1_555 1_555 1_555 no
C(32) C(37) H(16) 113(2) 1_555 1_555 1_555 no
C(32) C(37) H(17) 111(2) 1_555 1_555 1_555 no
H(15) C(37) H(16) 109(2) 1_555 1_555 1_555 no
H(15) C(37) H(17) 103(2) 1_555 1_555 1_555 no
H(16) C(37) H(17) 103(2) 1_555 1_555 1_555 no
C(36) C(38) H(18) 111(2) 1_555 1_555 1_555 no
C(36) C(38) H(19) 116(2) 1_555 1_555 1_555 no
C(36) C(38) H(20) 114(2) 1_555 1_555 1_555 no
H(18) C(38) H(19) 105(2) 1_555 1_555 1_555 no
H(18) C(38) H(20) 100(2) 1_555 1_555 1_555 no
H(19) C(38) H(20) 106(3) 1_555 1_555 1_555 no
N(2) C(41) C(42) 117(1) 1_555 1_555 1_555 yes
N(2) C(41) C(46) 114(1) 1_555 1_555 1_555 yes
C(42) C(41) C(46) 127(1) 1_555 1_555 1_555 yes
C(41) C(42) C(43) 114(1) 1_555 1_555 1_555 yes
C(41) C(42) C(47) 123(1) 1_555 1_555 1_555 yes
C(43) C(42) C(47) 121(1) 1_555 1_555 1_555 yes
C(42) C(43) C(44) 122(2) 1_555 1_555 1_555 yes
C(42) C(43) H(12) 118(2) 1_555 1_555 1_555 no
C(44) C(43) H(12) 118(2) 1_555 1_555 1_555 no
C(43) C(44) C(45) 121(2) 1_555 1_555 1_555 yes
C(43) C(44) H(13) 120(2) 1_555 1_555 1_555 no
C(45) C(44) H(13) 118(1) 1_555 1_555 1_555 no
C(44) C(45) C(46) 123(1) 1_555 1_555 1_555 yes
C(44) C(45) H(14) 120(2) 1_555 1_555 1_555 no
C(46) C(45) H(14) 116(2) 1_555 1_555 1_555 no
C(41) C(46) C(45) 111(1) 1_555 1_555 1_555 yes
C(41) C(46) C(48) 122(1) 1_555 1_555 1_555 yes
C(45) C(46) C(48) 126(1) 1_555 1_555 1_555 yes
C(42) C(47) H(21) 108(1) 1_555 1_555 1_555 no
C(42) C(47) H(22) 111(1) 1_555 1_555 1_555 no
C(42) C(47) H(23) 110(1) 1_555 1_555 1_555 no
H(21) C(47) H(22) 108(2) 1_555 1_555 1_555 no
H(21) C(47) H(23) 107(1) 1_555 1_555 1_555 no
H(22) C(47) H(23) 108(2) 1_555 1_555 1_555 no
C(46) C(48) H(24) 115(1) 1_555 1_555 1_555 no
C(46) C(48) H(25) 109(1) 1_555 1_555 1_555 no
C(46) C(48) H(26) 115(1) 1_555 1_555 1_555 no
H(24) C(48) H(25) 103(1) 1_555 1_555 1_555 no
H(24) C(48) H(26) 109(2) 1_555 1_555 1_555 no
H(25) C(48) H(26) 102(1) 1_555 1_555 1_555 no
P(1) C(111) C(112) 119(1) 1_555 1_555 1_555 yes
P(1) C(111) C(116) 120(1) 1_555 1_555 1_555 yes
C(112) C(111) C(116) 120(1) 1_555 1_555 1_555 yes
C(111) C(112) C(113) 119(1) 1_555 1_555 1_555 yes
C(111) C(112) H(27) 119(1) 1_555 1_555 1_555 no
C(113) C(112) H(27) 120(1) 1_555 1_555 1_555 no
C(112) C(113) C(114) 120(2) 1_555 1_555 1_555 yes
C(112) C(113) H(28) 115(2) 1_555 1_555 1_555 no
C(114) C(113) H(28) 123(2) 1_555 1_555 1_555 no
C(113) C(114) C(115) 118(1) 1_555 1_555 1_555 yes
C(113) C(114) H(29) 117(2) 1_555 1_555 1_555 no
C(115) C(114) H(29) 123(2) 1_555 1_555 1_555 no
C(114) C(115) C(116) 121(1) 1_555 1_555 1_555 yes
C(114) C(115) H(30) 117(1) 1_555 1_555 1_555 no
C(116) C(115) H(30) 121(1) 1_555 1_555 1_555 no
C(111) C(116) C(115) 119(1) 1_555 1_555 1_555 yes
C(111) C(116) H(31) 119(1) 1_555 1_555 1_555 no
C(115) C(116) H(31) 120(1) 1_555 1_555 1_555 no
P(1) C(121) C(122) 119(1) 1_555 1_555 1_555 yes
P(1) C(121) C(126) 121(1) 1_555 1_555 1_555 yes
C(122) C(121) C(126) 118(1) 1_555 1_555 1_555 yes
C(121) C(122) C(123) 116(2) 1_555 1_555 1_555 yes
C(121) C(122) H(32) 123(2) 1_555 1_555 1_555 no
C(123) C(122) H(32) 120(2) 1_555 1_555 1_555 no
C(122) C(123) C(124) 122(2) 1_555 1_555 1_555 yes
C(122) C(123) H(33) 116(2) 1_555 1_555 1_555 no
C(124) C(123) H(33) 120(2) 1_555 1_555 1_555 no
C(123) C(124) C(125) 121(2) 1_555 1_555 1_555 yes
C(123) C(124) H(34) 118(2) 1_555 1_555 1_555 no
C(125) C(124) H(34) 119(2) 1_555 1_555 1_555 no
C(124) C(125) C(126) 114(1) 1_555 1_555 1_555 yes
C(124) C(125) H(35) 123(2) 1_555 1_555 1_555 no
C(126) C(125) H(35) 121(2) 1_555 1_555 1_555 no
C(121) C(126) C(125) 125(1) 1_555 1_555 1_555 yes
C(121) C(126) H(36) 116(1) 1_555 1_555 1_555 no
C(125) C(126) H(36) 118(1) 1_555 1_555 1_555 no
P(2) C(211) C(212) 120(1) 1_555 1_555 1_555 yes
P(2) C(211) C(216) 118(1) 1_555 1_555 1_555 yes
C(212) C(211) C(216) 121(1) 1_555 1_555 1_555 yes
C(211) C(212) C(213) 118(1) 1_555 1_555 1_555 yes
C(211) C(212) H(37) 118(1) 1_555 1_555 1_555 no
C(213) C(212) H(37) 123(1) 1_555 1_555 1_555 no
C(212) C(213) C(214) 122(1) 1_555 1_555 1_555 yes
C(212) C(213) H(38) 116(2) 1_555 1_555 1_555 no
C(214) C(213) H(38) 120(2) 1_555 1_555 1_555 no
C(213) C(214) C(215) 119(1) 1_555 1_555 1_555 yes
C(213) C(214) H(39) 122(2) 1_555 1_555 1_555 no
C(215) C(214) H(39) 117(2) 1_555 1_555 1_555 no
C(214) C(215) C(216) 118(1) 1_555 1_555 1_555 yes
C(214) C(215) H(40) 125(2) 1_555 1_555 1_555 no
C(216) C(215) H(40) 115(1) 1_555 1_555 1_555 no
C(211) C(216) C(215) 119(1) 1_555 1_555 1_555 yes
C(211) C(216) H(41) 116(1) 1_555 1_555 1_555 no
C(215) C(216) H(41) 123(1) 1_555 1_555 1_555 no
P(3) C(311) C(312) 119(1) 1_555 1_555 1_555 yes
P(3) C(311) C(316) 120(1) 1_555 1_555 1_555 yes
C(312) C(311) C(316) 119(1) 1_555 1_555 1_555 yes
C(311) C(312) C(313) 120(1) 1_555 1_555 1_555 yes
C(311) C(312) H(42) 119(1) 1_555 1_555 1_555 no
C(313) C(312) H(42) 119(1) 1_555 1_555 1_555 no
C(312) C(313) C(314) 121(1) 1_555 1_555 1_555 yes
C(312) C(313) H(43) 121(1) 1_555 1_555 1_555 no
C(314) C(313) H(43) 117(2) 1_555 1_555 1_555 no
C(313) C(314) C(315) 121(2) 1_555 1_555 1_555 yes
C(313) C(314) H(44) 119(2) 1_555 1_555 1_555 no
C(315) C(314) H(44) 119(2) 1_555 1_555 1_555 no
C(314) C(315) C(316) 118(1) 1_555 1_555 1_555 yes
C(314) C(315) H(45) 119(2) 1_555 1_555 1_555 no
C(316) C(315) H(45) 121(1) 1_555 1_555 1_555 no
C(311) C(316) C(315) 118(1) 1_555 1_555 1_555 yes
C(311) C(316) H(46) 120(1) 1_555 1_555 1_555 no
C(315) C(316) H(46) 121(1) 1_555 1_555 1_555 no
P(3) C(321) C(322) 117(1) 1_555 1_555 1_555 yes
P(3) C(321) C(326) 120(1) 1_555 1_555 1_555 yes
C(322) C(321) C(326) 121(1) 1_555 1_555 1_555 yes
C(321) C(322) C(323) 118(1) 1_555 1_555 1_555 yes
C(321) C(322) H(47) 120(1) 1_555 1_555 1_555 no
C(323) C(322) H(47) 121(1) 1_555 1_555 1_555 no
C(322) C(323) C(324) 118(1) 1_555 1_555 1_555 yes
C(322) C(323) H(48) 119(1) 1_555 1_555 1_555 no
C(324) C(323) H(48) 122(2) 1_555 1_555 1_555 no
C(323) C(324) C(325) 126(2) 1_555 1_555 1_555 yes
C(323) C(324) H(49) 116(2) 1_555 1_555 1_555 no
C(325) C(324) H(49) 117(2) 1_555 1_555 1_555 no
C(324) C(325) C(326) 115(1) 1_555 1_555 1_555 yes
C(324) C(325) H(50) 123(2) 1_555 1_555 1_555 no
C(326) C(325) H(50) 121(2) 1_555 1_555 1_555 no
C(321) C(326) C(325) 120(1) 1_555 1_555 1_555 yes
C(321) C(326) H(51) 120(1) 1_555 1_555 1_555 no
C(325) C(326) H(51) 119(1) 1_555 1_555 1_555 no
P(4) C(411) C(412) 119(1) 1_555 1_555 1_555 yes
P(4) C(411) C(416) 119(1) 1_555 1_555 1_555 yes
C(412) C(411) C(416) 120(1) 1_555 1_555 1_555 yes
C(411) C(412) C(413) 117(1) 1_555 1_555 1_555 yes
C(411) C(412) H(52) 121(1) 1_555 1_555 1_555 no
C(413) C(412) H(52) 120(1) 1_555 1_555 1_555 no
C(412) C(413) C(414) 120(1) 1_555 1_555 1_555 yes
C(412) C(413) H(53) 120(1) 1_555 1_555 1_555 no
C(414) C(413) H(53) 118(1) 1_555 1_555 1_555 no
C(413) C(414) C(415) 120(1) 1_555 1_555 1_555 yes
C(413) C(414) H(54) 120(1) 1_555 1_555 1_555 no
C(415) C(414) H(54) 119(1) 1_555 1_555 1_555 no
C(414) C(415) C(416) 120(1) 1_555 1_555 1_555 yes
C(414) C(415) H(55) 117(1) 1_555 1_555 1_555 no
C(416) C(415) H(55) 122(1) 1_555 1_555 1_555 no
C(411) C(416) C(415) 119(1) 1_555 1_555 1_555 yes
C(411) C(416) H(56) 118(1) 1_555 1_555 1_555 no
C(415) C(416) H(56) 121(1) 1_555 1_555 1_555 no
P(4) C(421) C(422) 119(1) 1_555 1_555 1_555 yes
P(4) C(421) C(426) 121(1) 1_555 1_555 1_555 yes
C(422) C(421) C(426) 119(1) 1_555 1_555 1_555 yes
C(421) C(422) C(423) 121(1) 1_555 1_555 1_555 yes
C(421) C(422) H(57) 120(1) 1_555 1_555 1_555 no
C(423) C(422) H(57) 117(1) 1_555 1_555 1_555 no
C(422) C(423) C(424) 115(1) 1_555 1_555 1_555 yes
C(422) C(423) H(58) 122(1) 1_555 1_555 1_555 no
C(424) C(423) H(58) 121(2) 1_555 1_555 1_555 no
C(423) C(424) C(425) 124(2) 1_555 1_555 1_555 yes
C(423) C(424) H(59) 117(2) 1_555 1_555 1_555 no
C(425) C(424) H(59) 117(2) 1_555 1_555 1_555 no
C(424) C(425) C(426) 120(1) 1_555 1_555 1_555 yes
C(424) C(425) H(60) 121(2) 1_555 1_555 1_555 no
C(426) C(425) H(60) 118(2) 1_555 1_555 1_555 no
C(421) C(426) C(425) 119(1) 1_555 1_555 1_555 yes
C(421) C(426) H(61) 120(1) 1_555 1_555 1_555 no
C(425) C(426) H(61) 120(1) 1_555 1_555 1_555 no
P(5) C(511) C(512) 121(1) 1_555 1_555 1_555 yes
P(5) C(511) C(516) 118(1) 1_555 1_555 1_555 yes
C(512) C(511) C(516) 119(1) 1_555 1_555 1_555 yes
C(511) C(512) C(513) 121(1) 1_555 1_555 1_555 yes
C(511) C(512) H(62) 119(1) 1_555 1_555 1_555 no
C(513) C(512) H(62) 118(1) 1_555 1_555 1_555 no
C(512) C(513) C(514) 118(2) 1_555 1_555 1_555 yes
C(512) C(513) H(63) 120(1) 1_555 1_555 1_555 no
C(514) C(513) H(63) 120(2) 1_555 1_555 1_555 no
C(513) C(514) C(515) 122(1) 1_555 1_555 1_555 yes
C(513) C(514) H(64) 118(2) 1_555 1_555 1_555 no
C(515) C(514) H(64) 118(1) 1_555 1_555 1_555 no
C(514) C(515) C(516) 117(1) 1_555 1_555 1_555 yes
C(514) C(515) H(65) 121(1) 1_555 1_555 1_555 no
C(516) C(515) H(65) 121(2) 1_555 1_555 1_555 no
C(511) C(516) C(515) 120(1) 1_555 1_555 1_555 yes
C(511) C(516) H(66) 119(1) 1_555 1_555 1_555 no
C(515) C(516) H(66) 120(1) 1_555 1_555 1_555 no
P(6) C(611) C(612) 121(1) 1_555 1_555 1_555 yes
P(6) C(611) C(616) 119(1) 1_555 1_555 1_555 yes
C(612) C(611) C(616) 119(1) 1_555 1_555 1_555 yes
C(611) C(612) C(613) 120(1) 1_555 1_555 1_555 yes
C(611) C(612) H(67) 118(1) 1_555 1_555 1_555 no
C(613) C(612) H(67) 120(1) 1_555 1_555 1_555 no
C(612) C(613) C(614) 119(2) 1_555 1_555 1_555 yes
C(612) C(613) H(68) 117(1) 1_555 1_555 1_555 no
C(614) C(613) H(68) 123(2) 1_555 1_555 1_555 no
C(613) C(614) C(615) 122(2) 1_555 1_555 1_555 yes
C(613) C(614) H(69) 115(2) 1_555 1_555 1_555 no
C(615) C(614) H(69) 121(2) 1_555 1_555 1_555 no
C(614) C(615) C(616) 117(1) 1_555 1_555 1_555 yes
C(614) C(615) H(70) 121(2) 1_555 1_555 1_555 no
C(616) C(615) H(70) 120(2) 1_555 1_555 1_555 no
C(611) C(616) C(615) 121(1) 1_555 1_555 1_555 yes
C(611) C(616) H(71) 117(1) 1_555 1_555 1_555 no
C(615) C(616) H(71) 121(1) 1_555 1_555 1_555 no
P(6) C(621) C(622) 115(1) 1_555 1_555 1_555 yes
P(6) C(621) C(626) 123(1) 1_555 1_555 1_555 yes
C(622) C(621) C(626) 120(1) 1_555 1_555 1_555 yes
C(621) C(622) C(623) 116(1) 1_555 1_555 1_555 yes
C(621) C(622) H(72) 122(1) 1_555 1_555 1_555 no
C(623) C(622) H(72) 120(1) 1_555 1_555 1_555 no
C(622) C(623) C(624) 124(2) 1_555 1_555 1_555 yes
C(622) C(623) H(73) 116(2) 1_555 1_555 1_555 no
C(624) C(623) H(73) 119(2) 1_555 1_555 1_555 no
C(623) C(624) C(625) 117(2) 1_555 1_555 1_555 yes
C(623) C(624) H(74) 122(2) 1_555 1_555 1_555 no
C(625) C(624) H(74) 119(2) 1_555 1_555 1_555 no
C(624) C(625) C(626) 120(1) 1_555 1_555 1_555 yes
C(624) C(625) H(75) 116(2) 1_555 1_555 1_555 no
C(626) C(625) H(75) 123(2) 1_555 1_555 1_555 no
C(621) C(626) C(625) 120(1) 1_555 1_555 1_555 yes
C(621) C(626) H(76) 119(1) 1_555 1_555 1_555 no
C(625) C(626) H(76) 120(1) 1_555 1_555 1_555 no
O(701) C(711) C(712) 115(3) 1_555 1_555 1_555 yes
O(701) C(711) C(713) 124(4) 1_555 1_555 1_555 yes
C(712) C(711) C(713) 119(3) 1_555 1_555 1_555 yes
O(702) C(721) C(722) 114(6) 1_555 1_555 1_555 yes
O(702) C(721) C(723) 99(5) 1_555 1_555 1_555 yes
C(722) C(721) C(723) 135(7) 1_555 1_555 1_555 yes

loop_
_geom_bond_atom_site_label_1
_geom_bond_atom_site_label_2
_geom_bond_distance
_geom_bond_site_symmetry_1
_geom_bond_site_symmetry_2
_geom_bond_publ_flag
Pt(1) Pt(2) 2.6446(8) 1_555 1_555 yes
Pt(1) P(1) 2.312(5) 1_555 1_555 yes
Pt(1) P(4) 2.328(5) 1_555 1_555 yes
Pt(1) C(1) 2.01(2) 1_555 1_555 yes
Pt(2) P(2) 2.263(4) 1_555 1_555 yes
Pt(2) P(5) 2.277(4) 1_555 1_555 yes
Pt(2) N(11) 2.18(1) 1_555 1_555 yes
Pt(3) P(3) 2.341(4) 1_555 1_555 yes
Pt(3) P(6) 2.349(4) 1_555 1_555 yes
Pt(3) N(11) 2.05(1) 1_555 1_555 yes
Pt(3) C(2) 1.90(2) 1_555 1_555 yes
P(1) C(3) 1.85(1) 1_555 1_555 yes
P(1) C(111) 1.82(2) 1_555 1_555 yes
P(1) C(121) 1.81(2) 1_555 1_555 yes
P(2) C(3) 1.84(2) 1_555 1_555 yes
P(2) C(4) 1.84(2) 1_555 1_555 yes
P(2) C(211) 1.82(2) 1_555 1_555 yes
P(3) C(4) 1.84(2) 1_555 1_555 yes
P(3) C(311) 1.84(2) 1_555 1_555 yes
P(3) C(321) 1.82(2) 1_555 1_555 yes
P(4) C(5) 1.85(2) 1_555 1_555 yes
P(4) C(411) 1.85(2) 1_555 1_555 yes
P(4) C(421) 1.79(2) 1_555 1_555 yes
P(5) C(5) 1.84(2) 1_555 1_555 yes
P(5) C(6) 1.84(2) 1_555 1_555 yes
P(5) C(511) 1.84(2) 1_555 1_555 yes
P(6) C(6) 1.81(2) 1_555 1_555 yes
P(6) C(611) 1.83(2) 1_555 1_555 yes
P(6) C(621) 1.84(2) 1_555 1_555 yes
P(11) F(11) 1.44(3) 1_555 1_555 yes
P(11) F(12) 1.50(2) 1_555 1_555 yes
P(11) F(13) 1.55(2) 1_555 1_555 yes
P(11) F(14) 1.54(3) 1_555 1_555 yes
P(11) F(15) 1.46(3) 1_555 1_555 yes
P(11) F(16) 1.57(2) 1_555 1_555 yes
P(12) F(21) 1.57(2) 1_555 1_555 yes
P(12) F(22) 1.63(2) 1_555 1_555 yes
P(12) F(23) 1.56(2) 1_555 1_555 yes
P(12) F(24) 1.57(2) 1_555 1_555 yes
P(12) F(25) 1.57(2) 1_555 1_555 yes
P(12) F(26) 1.57(2) 1_555 1_555 yes
O(701) C(711) 1.05(4) 1_555 1_555 yes
O(702) C(721) 1.5(1) 1_555 1_555 yes
N(1) C(1) 1.11(3) 1_555 1_555 yes
N(1) C(31) 1.45(2) 1_555 1_555 yes
N(2) C(2) 1.16(2) 1_555 1_555 yes
N(2) C(41) 1.48(2) 1_555 1_555 yes
N(11) C(11) 1.26(2) 1_555 1_555 yes
N(21) C(21) 1.10(2) 1_555 1_555 yes
N(22) C(22) 1.14(3) 1_555 1_555 yes
N(23) C(23) 1.13(4) 1_555 1_555 yes
N(24) C(24) 1.09(3) 1_555 1_555 yes
N(25) C(25) 1.11(3) 1_555 1_555 yes
N(26) C(26) 1.11(3) 1_555 1_555 yes
N(27) C(27) 1.05(3) 1_555 1_555 yes
C(11) C(12) 1.46(2) 1_555 1_555 yes
C(11) C(15) 1.54(2) 1_555 1_555 yes
C(12) C(13) 1.54(3) 1_555 1_555 yes
C(12) C(21) 1.40(3) 1_555 1_555 yes
C(13) C(14) 1.60(3) 1_555 1_555 yes
C(13) C(22) 1.52(3) 1_555 1_555 yes
C(13) C(23) 1.59(3) 1_555 1_555 yes
C(14) C(15) 1.57(3) 1_555 1_555 yes
C(14) C(24) 1.52(3) 1_555 1_555 yes
C(14) C(25) 1.51(3) 1_555 1_555 yes
C(15) C(26) 1.52(3) 1_555 1_555 yes
C(15) C(27) 1.49(3) 1_555 1_555 yes
C(31) C(32) 1.41(4) 1_555 1_555 yes
C(31) C(36) 1.37(3) 1_555 1_555 yes
C(32) C(33) 1.35(5) 1_555 1_555 yes
C(32) C(37) 1.46(4) 1_555 1_555 yes
C(33) C(34) 1.58(6) 1_555 1_555 yes
C(34) C(35) 1.17(6) 1_555 1_555 yes
C(35) C(36) 1.36(4) 1_555 1_555 yes
C(36) C(38) 1.48(4) 1_555 1_555 yes
C(41) C(42) 1.36(3) 1_555 1_555 yes
C(41) C(46) 1.42(3) 1_555 1_555 yes
C(42) C(43) 1.39(3) 1_555 1_555 yes
C(42) C(47) 1.46(3) 1_555 1_555 yes
C(43) C(44) 1.30(3) 1_555 1_555 yes
C(44) C(45) 1.37(4) 1_555 1_555 yes
C(45) C(46) 1.39(3) 1_555 1_555 yes
C(46) C(48) 1.51(3) 1_555 1_555 yes
C(111) C(112) 1.39(3) 1_555 1_555 yes
C(111) C(116) 1.37(3) 1_555 1_555 yes
C(112) C(113) 1.42(3) 1_555 1_555 yes
C(113) C(114) 1.35(3) 1_555 1_555 yes
C(114) C(115) 1.42(3) 1_555 1_555 yes
C(115) C(116) 1.39(3) 1_555 1_555 yes
C(121) C(122) 1.41(3) 1_555 1_555 yes
C(121) C(126) 1.36(3) 1_555 1_555 yes
C(122) C(123) 1.47(4) 1_555 1_555 yes
C(123) C(124) 1.30(3) 1_555 1_555 yes
C(124) C(125) 1.44(3) 1_555 1_555 yes
C(125) C(126) 1.40(3) 1_555 1_555 yes
C(211) C(212) 1.39(2) 1_555 1_555 yes
C(211) C(216) 1.35(2) 1_555 1_555 yes
C(212) C(213) 1.38(3) 1_555 1_555 yes
C(213) C(214) 1.36(3) 1_555 1_555 yes
C(214) C(215) 1.38(3) 1_555 1_555 yes
C(215) C(216) 1.42(3) 1_555 1_555 yes
C(311) C(312) 1.41(2) 1_555 1_555 yes
C(311) C(316) 1.38(2) 1_555 1_555 yes
C(312) C(313) 1.34(3) 1_555 1_555 yes
C(313) C(314) 1.32(3) 1_555 1_555 yes
C(314) C(315) 1.39(3) 1_555 1_555 yes
C(315) C(316) 1.41(3) 1_555 1_555 yes
C(321) C(322) 1.38(2) 1_555 1_555 yes
C(321) C(326) 1.36(3) 1_555 1_555 yes
C(322) C(323) 1.43(3) 1_555 1_555 yes
C(323) C(324) 1.34(3) 1_555 1_555 yes
C(324) C(325) 1.38(3) 1_555 1_555 yes
C(325) C(326) 1.44(3) 1_555 1_555 yes
C(411) C(412) 1.38(2) 1_555 1_555 yes
C(411) C(416) 1.40(2) 1_555 1_555 yes
C(412) C(413) 1.40(3) 1_555 1_555 yes
C(413) C(414) 1.39(3) 1_555 1_555 yes
C(414) C(415) 1.37(3) 1_555 1_555 yes
C(415) C(416) 1.37(3) 1_555 1_555 yes
C(421) C(422) 1.42(3) 1_555 1_555 yes
C(421) C(426) 1.35(2) 1_555 1_555 yes
C(422) C(423) 1.45(3) 1_555 1_555 yes
C(423) C(424) 1.36(3) 1_555 1_555 yes
C(424) C(425) 1.33(3) 1_555 1_555 yes
C(425) C(426) 1.45(3) 1_555 1_555 yes
C(511) C(512) 1.35(3) 1_555 1_555 yes
C(511) C(516) 1.40(2) 1_555 1_555 yes
C(512) C(513) 1.36(3) 1_555 1_555 yes
C(513) C(514) 1.35(3) 1_555 1_555 yes
C(514) C(515) 1.43(3) 1_555 1_555 yes
C(515) C(516) 1.35(3) 1_555 1_555 yes
C(611) C(612) 1.41(3) 1_555 1_555 yes
C(611) C(616) 1.36(2) 1_555 1_555 yes
C(612) C(613) 1.42(3) 1_555 1_555 yes
C(613) C(614) 1.33(3) 1_555 1_555 yes
C(614) C(615) 1.42(3) 1_555 1_555 yes
C(615) C(616) 1.42(3) 1_555 1_555 yes
C(621) C(622) 1.40(3) 1_555 1_555 yes
C(621) C(626) 1.32(3) 1_555 1_555 yes
C(622) C(623) 1.40(3) 1_555 1_555 yes
C(623) C(624) 1.31(3) 1_555 1_555 yes
C(624) C(625) 1.40(3) 1_555 1_555 yes
C(625) C(626) 1.40(3) 1_555 1_555 yes
C(711) C(712) 1.49(6) 1_555 1_555 yes
C(711) C(713) 1.35(8) 1_555 1_555 yes
C(721) C(722) 1.2(1) 1_555 1_555 yes
C(721) C(723) 1.59(9) 1_555 1_555 yes
